data_4060508
loop_
_publ_author_name
'Shaver, Michael P.'
'Fryzuk, Michael D.'

_publ_section_title
;
Phosphine-Induced Ancillary Ligand Orthometalation at a Tantalum-Tantalum 
Double Bond
;
_journal_issue 11
_journal_name_full Organometallics
_journal_page_first 2606
_journal_page_last 2611
_journal_paper_doi 10.1021/om050045e
_journal_volume 24
_journal_year 2005
_chemical_formula_moiety 'C43.2 H57.6 N3.2 P2.4 Si3.2 Ta1.6'
_chemical_formula_sum 'C43.2 H57.6 N3.2 P2.4 Si3.2 Ta1.6'
_chemical_formula_weight 1075.48
_space_group_IT_number 14
_symmetry_cell_setting monoclinic
_symmetry_space_group_name_Hall '-P 2yn'
_symmetry_space_group_name_H-M 'P 1 21/n 1'
_cell_angle_alpha 90.00
_cell_angle_beta 84.011(4)
_cell_angle_gamma 90.00
_cell_formula_units_Z 5
_cell_length_a 11.1558(8)
_cell_length_b 23.4870(16)
_cell_length_c 22.5891(17)
_cell_measurement_temperature 173(2)
_cell_volume 5886.4(7)
_diffrn_ambient_temperature 173(2)
_exptl_crystal_density_diffrn 1.517
_cod_depositor_comments
;
The following automatic conversions were performed:
'_symmetry_cell_setting' value 'Monoclinic' changed to 'monoclinic'
according to '/home/saulius/struct/CIF-dictionaries/cif_core.dic'
dictionary named 'cif_core.dic' version 2.4.1 from 2010-06-29.

Automatic conversion script
Id: cif_fix_enum 1527 2010-12-29 10:47:43Z saulius 
;
_cod_original_sg_symbol_H-M 'P 21/n'
_cod_database_code 4060508

loop_
_symmetry_equiv_pos_as_xyz
'x, y, z'
'-x+1/2, y+1/2, -z+1/2'
'-x, -y, -z'
'x-1/2, -y-1/2, z-1/2'

loop_
_atom_site_label
_atom_site_type_symbol
_atom_site_fract_x
_atom_site_fract_y
_atom_site_fract_z
_atom_site_U_iso_or_equiv
_atom_site_adp_type
_atom_site_occupancy
_atom_site_symmetry_multiplicity
_atom_site_calc_flag
_atom_site_refinement_flags
_atom_site_disorder_assembly
_atom_site_disorder_group
C1 C 0.9334(9) 0.0535(4) 0.3042(5) 0.018(2) Uani 1 1 d . . .
H1A H 0.9614 0.0535 0.3443 0.022 Uiso 1 1 calc R . .
H1B H 0.9125 0.0140 0.2939 0.022 Uiso 1 1 calc R . .
C2 C 1.1944(10) 0.0677(4) 0.2811(5) 0.022(2) Uani 1 1 d . . .
H2A H 1.2630 0.0717 0.2499 0.026 Uiso 1 1 calc R . .
H2B H 1.1951 0.0286 0.2974 0.026 Uiso 1 1 calc R . .
C3 C 0.6984(11) 0.0773(4) 0.2444(5) 0.025(2) Uani 1 1 d . . .
H3A H 0.6293 0.1030 0.2439 0.038 Uiso 1 1 calc R . .
H3B H 0.6694 0.0386 0.2537 0.038 Uiso 1 1 calc R . .
H3C H 0.7454 0.0776 0.2053 0.038 Uiso 1 1 calc R . .
C4 C 0.7065(10) 0.0935(4) 0.3758(5) 0.023(2) Uani 1 1 d . . .
H4A H 0.7553 0.1047 0.4076 0.034 Uiso 1 1 calc R . .
H4B H 0.6818 0.0536 0.3813 0.034 Uiso 1 1 calc R . .
H4C H 0.6348 0.1177 0.3772 0.034 Uiso 1 1 calc R . .
C5 C 1.1361(14) 0.0945(4) 0.4148(5) 0.040(3) Uani 1 1 d . . .
H5A H 1.1633 0.1166 0.4477 0.059 Uiso 1 1 calc R . .
H5B H 1.1584 0.0545 0.4190 0.059 Uiso 1 1 calc R . .
H5C H 1.0483 0.0976 0.4157 0.059 Uiso 1 1 calc R . .
C6 C 1.3702(11) 0.1309(5) 0.3520(7) 0.043(4) Uani 1 1 d . . .
H6A H 1.4157 0.1346 0.3127 0.065 Uiso 1 1 calc R . .
H6B H 1.3988 0.0976 0.3725 0.065 Uiso 1 1 calc R . .
H6C H 1.3819 0.1652 0.3755 0.065 Uiso 1 1 calc R . .
C7 C 0.7892(9) 0.2136(3) 0.3220(5) 0.018(2) Uani 1 1 d . . .
C8 C 0.8396(9) 0.2514(4) 0.3613(5) 0.020(2) Uani 1 1 d . . .
H8 H 0.9223 0.2472 0.3671 0.023 Uiso 1 1 calc R . .
C9 C 0.7748(13) 0.2937(5) 0.3915(5) 0.033(3) Uani 1 1 d . . .
H9 H 0.8137 0.3190 0.4162 0.040 Uiso 1 1 calc R . .
C10 C 0.6514(11) 0.3001(4) 0.3861(5) 0.028(3) Uani 1 1 d . . .
H10 H 0.6047 0.3282 0.4082 0.033 Uiso 1 1 calc R . .
C11 C 0.5986(10) 0.2628(4) 0.3465(6) 0.028(3) Uani 1 1 d . . .
H11 H 0.5158 0.2669 0.3410 0.034 Uiso 1 1 calc R . .
C12 C 0.6637(9) 0.2219(4) 0.3167(5) 0.020(2) Uani 1 1 d . . .
H12 H 0.6250 0.1975 0.2910 0.024 Uiso 1 1 calc R . .
C13 C 1.1767(9) 0.2347(4) 0.3558(4) 0.0133(19) Uani 1 1 d . . .
C14 C 1.1240(11) 0.2412(4) 0.4137(5) 0.024(2) Uani 1 1 d . . .
H14 H 1.0693 0.2130 0.4302 0.029 Uiso 1 1 calc R . .
C15 C 1.1488(11) 0.2872(4) 0.4476(5) 0.027(3) Uani 1 1 d . . .
H15 H 1.1121 0.2906 0.4873 0.032 Uiso 1 1 calc R . .
C16 C 1.2280(11) 0.3289(4) 0.4235(5) 0.027(3) Uani 1 1 d . . .
H16 H 1.2442 0.3614 0.4463 0.032 Uiso 1 1 calc R . .
C17 C 1.2829(10) 0.3225(4) 0.3661(5) 0.020(2) Uani 1 1 d . . .
H17 H 1.3381 0.3506 0.3499 0.024 Uiso 1 1 calc R . .
C18 C 1.2589(9) 0.2760(4) 0.3320(5) 0.018(2) Uani 1 1 d . . .
H18 H 1.2976 0.2719 0.2927 0.021 Uiso 1 1 calc R . .
C19 C 1.0530(11) 0.0358(4) 0.1832(5) 0.026(3) Uani 1 1 d . . .
C20 C 0.9557(12) -0.0001(4) 0.1751(5) 0.030(3) Uani 1 1 d . . .
H20 H 0.8879 -0.0019 0.2042 0.036 Uiso 1 1 calc R . .
C21 C 0.9603(14) -0.0337(4) 0.1227(6) 0.043(4) Uani 1 1 d . . .
H21 H 0.8942 -0.0577 0.1166 0.052 Uiso 1 1 calc R . .
C22 C 1.0563(17) -0.0323(5) 0.0815(7) 0.054(4) Uani 1 1 d . . .
H22 H 1.0578 -0.0549 0.0466 0.064 Uiso 1 1 calc R . .
C23 C 1.1527(15) 0.0023(5) 0.0905(6) 0.043(3) Uani 1 1 d . . .
H23 H 1.2207 0.0032 0.0614 0.051 Uiso 1 1 calc R . .
C24 C 1.1523(12) 0.0357(4) 0.1410(5) 0.030(3) Uani 1 1 d . . .
H24 H 1.2204 0.0585 0.1467 0.036 Uiso 1 1 calc R . .
C25 C 1.1262(10) 0.3079(4) 0.0180(4) 0.019(2) Uani 1 1 d . . .
H25A H 1.1095 0.3342 -0.0144 0.023 Uiso 1 1 calc R . .
H25B H 1.1557 0.2715 -0.0001 0.023 Uiso 1 1 calc R . .
C26 C 0.9025(10) 0.2354(3) 0.0419(4) 0.017(2) Uani 1 1 d . . .
H26A H 0.9487 0.2161 0.0077 0.021 Uiso 1 1 calc R . .
H26B H 0.8257 0.2492 0.0288 0.021 Uiso 1 1 calc R . .
C27 C 1.2542(12) 0.4197(4) 0.0545(5) 0.031(3) Uani 1 1 d . . .
H27A H 1.1761 0.4369 0.0681 0.046 Uiso 1 1 calc R . .
H27B H 1.2766 0.4297 0.0127 0.046 Uiso 1 1 calc R . .
H27C H 1.3156 0.4341 0.0787 0.046 Uiso 1 1 calc R . .
C28 C 1.3910(11) 0.3119(5) 0.0274(6) 0.035(3) Uani 1 1 d . . .
H28A H 1.4567 0.3328 0.0432 0.053 Uiso 1 1 calc R . .
H28B H 1.3962 0.3169 -0.0159 0.053 Uiso 1 1 calc R . .
H28C H 1.3978 0.2713 0.0367 0.053 Uiso 1 1 calc R . .
C29 C 0.8699(11) 0.1097(4) 0.0732(5) 0.026(2) Uani 1 1 d . . .
H29A H 0.9449 0.1035 0.0473 0.039 Uiso 1 1 calc R . .
H29B H 0.8011 0.1060 0.0498 0.039 Uiso 1 1 calc R . .
H29C H 0.8631 0.0813 0.1052 0.039 Uiso 1 1 calc R . .
C30 C 0.7196(10) 0.1990(4) 0.1481(5) 0.022(2) Uani 1 1 d . . .
H30A H 0.7305 0.2113 0.1886 0.033 Uiso 1 1 calc R . .
H30B H 0.6697 0.1646 0.1498 0.033 Uiso 1 1 calc R . .
H30C H 0.6797 0.2292 0.1276 0.033 Uiso 1 1 calc R . .
C31 C 1.1098(9) 0.1780(3) 0.1292(4) 0.014(2) Uani 1 1 d . . .
C33 C 1.2828(12) 0.1562(4) 0.0621(5) 0.031(3) Uani 1 1 d . . .
H33 H 1.3185 0.1485 0.0229 0.037 Uiso 1 1 calc R . .
C34 C 1.3558(11) 0.1573(4) 0.1089(5) 0.026(2) Uani 1 1 d . . .
H34 H 1.4398 0.1504 0.1011 0.031 Uiso 1 1 calc R . .
C35 C 1.3049(10) 0.1686(4) 0.1678(5) 0.021(2) Uani 1 1 d . . .
H35 H 1.3551 0.1698 0.1992 0.026 Uiso 1 1 calc R . .
C36 C 1.1781(10) 0.1783(3) 0.1799(4) 0.018(2) Uani 1 1 d . . .
C37 C 1.3018(9) 0.3357(4) 0.1710(4) 0.016(2) Uani 1 1 d . . .
C38 C 1.4065(10) 0.3006(4) 0.1737(5) 0.019(2) Uani 1 1 d . . .
H38 H 1.4142 0.2656 0.1526 0.023 Uiso 1 1 calc R . .
C39 C 1.4960(9) 0.3184(4) 0.2074(5) 0.024(2) Uani 1 1 d . . .
H39 H 1.5666 0.2958 0.2075 0.029 Uiso 1 1 calc R . .
C40 C 1.4873(10) 0.3682(4) 0.2414(5) 0.026(2) Uani 1 1 d . . .
H40 H 1.5468 0.3778 0.2668 0.031 Uiso 1 1 calc R . .
C41 C 1.3866(10) 0.4036(4) 0.2364(5) 0.026(2) Uani 1 1 d . . .
H41 H 1.3800 0.4390 0.2568 0.032 Uiso 1 1 calc R . .
C42 C 1.2974(9) 0.3869(4) 0.2018(5) 0.019(2) Uani 1 1 d . . .
H42 H 1.2305 0.4114 0.1990 0.023 Uiso 1 1 calc R . .
C43 C 0.8919(10) 0.3571(4) 0.0580(4) 0.017(2) Uani 1 1 d . . .
C44 C 0.7750(9) 0.3563(4) 0.0863(5) 0.019(2) Uani 1 1 d . . .
H44 H 0.7470 0.3233 0.1077 0.023 Uiso 1 1 calc R . .
C45 C 0.6977(11) 0.4029(4) 0.0839(6) 0.029(3) Uani 1 1 d . . .
H45 H 0.6177 0.4011 0.1029 0.035 Uiso 1 1 calc R . .
C46 C 0.7383(12) 0.4519(4) 0.0535(6) 0.035(3) Uani 1 1 d . . .
H46 H 0.6871 0.4841 0.0526 0.042 Uiso 1 1 calc R . .
C47 C 0.8540(12) 0.4532(4) 0.0245(6) 0.035(3) Uani 1 1 d . . .
H47 H 0.8807 0.4865 0.0032 0.042 Uiso 1 1 calc R . .
C48 C 0.9334(11) 0.4066(4) 0.0257(5) 0.027(3) Uani 1 1 d . . .
C49 C 0.9808(10) 0.4382(4) 0.1841(5) 0.023(2) Uani 1 1 d . . .
H49A H 0.9665 0.4699 0.2121 0.034 Uiso 1 1 calc R . .
H49B H 0.9227 0.4400 0.1544 0.034 Uiso 1 1 calc R . .
H49C H 1.0628 0.4407 0.1640 0.034 Uiso 1 1 calc R . .
C50 C 0.7995(10) 0.3701(4) 0.2470(6) 0.028(3) Uani 1 1 d . . .
H50A H 0.7773 0.3353 0.2696 0.042 Uiso 1 1 calc R . .
H50B H 0.7564 0.3714 0.2114 0.042 Uiso 1 1 calc R . .
H50C H 0.7777 0.4034 0.2719 0.042 Uiso 1 1 calc R . .
C51 C 1.0231(11) 0.3857(4) 0.2941(6) 0.030(3) Uani 1 1 d . . .
H51A H 1.1106 0.3908 0.2867 0.045 Uiso 1 1 calc R . .
H51B H 1.0054 0.3540 0.3218 0.045 Uiso 1 1 calc R . .
H51C H 0.9863 0.4206 0.3114 0.045 Uiso 1 1 calc R . .
N1 N 0.8609(8) 0.1698(3) 0.2934(3) 0.0134(17) Uani 1 1 d . . .
N2 N 1.1465(7) 0.1859(3) 0.3197(4) 0.0129(16) Uani 1 1 d . . .
N3 N 0.9875(7) 0.1899(3) 0.1525(4) 0.0128(16) Uani 1 1 d . . .
N4 N 1.2060(8) 0.3196(3) 0.1357(4) 0.0166(18) Uani 1 1 d . . .
Si1 Si 0.7965(3) 0.10179(10) 0.30284(13) 0.0157(6) Uani 1 1 d . . .
Si2 Si 1.2080(3) 0.12235(11) 0.34339(14) 0.0202(6) Uani 1 1 d . . .
Si3 Si 0.8709(3) 0.18321(10) 0.10639(13) 0.0166(6) Uani 1 1 d . . .
Si4 Si 1.2432(3) 0.33954(11) 0.06206(13) 0.0185(6) Uani 1 1 d . . .
P1 P 1.0516(2) 0.08114(9) 0.24946(12) 0.0153(5) Uani 1 1 d . . .
P2 P 0.9903(2) 0.29594(9) 0.06700(11) 0.0146(5) Uani 1 1 d . . .
P3 P 0.9626(2) 0.37032(9) 0.22485(12) 0.0145(5) Uani 1 1 d . . .
Ta1 Ta 1.03579(3) 0.192333(14) 0.251376(17) 0.00943(10) Uani 1 1 d . . .
Ta2 Ta 1.04521(3) 0.277702(14) 0.173055(17) 0.00974(10) Uani 1 1 d . . .
C54 C 0.5395(19) 0.0520(7) 0.0113(9) 0.069(6) Uani 1 1 d . . .
H54 H 0.5634 0.0901 0.0182 0.083 Uiso 1 1 calc R . .
C52 C 0.512(2) 0.0423(9) -0.0420(10) 0.088(7) Uani 1 1 d . . .
H52 H 0.5258 0.0728 -0.0695 0.106 Uiso 1 1 calc R . .
C53 C 0.540(2) 0.0115(8) 0.0661(18) 0.155(15) Uani 1 1 d . . .
H53 H 0.5660 0.0186 0.1041 0.186 Uiso 1 1 calc R . .
C32 C 1.1604(9) 0.1662(4) 0.0715(5) 0.019(2) Uani 1 1 d . . .
H32 H 1.1118 0.1651 0.0394 0.023 Uiso 1 1 calc R . .

loop_
_atom_site_aniso_label
_atom_site_aniso_U_11
_atom_site_aniso_U_22
_atom_site_aniso_U_33
_atom_site_aniso_U_23
_atom_site_aniso_U_13
_atom_site_aniso_U_12
C1 0.019(6) 0.011(4) 0.026(6) 0.007(4) -0.004(4) 0.002(3)
C2 0.019(6) 0.013(5) 0.034(7) 0.003(4) -0.008(5) 0.004(4)
C3 0.032(7) 0.018(5) 0.027(6) 0.002(4) -0.007(5) -0.009(4)
C4 0.016(6) 0.032(6) 0.019(6) 0.007(4) 0.004(4) 0.001(4)
C5 0.077(11) 0.019(6) 0.026(7) 0.011(4) -0.023(7) -0.003(5)
C6 0.016(7) 0.036(7) 0.080(11) -0.006(6) -0.014(7) 0.011(5)
C7 0.016(6) 0.006(4) 0.029(6) 0.004(3) 0.006(4) 0.000(3)
C8 0.007(5) 0.032(5) 0.019(5) -0.007(4) 0.000(4) -0.001(4)
C9 0.054(9) 0.031(6) 0.011(6) 0.002(4) 0.014(6) 0.001(5)
C10 0.025(7) 0.027(6) 0.029(7) 0.003(4) 0.008(5) 0.012(4)
C11 0.011(6) 0.032(6) 0.041(8) 0.004(5) -0.006(5) 0.007(4)
C12 0.012(6) 0.023(5) 0.024(6) 0.004(4) -0.002(4) 0.000(4)
C13 0.008(5) 0.017(4) 0.016(5) -0.003(3) -0.005(4) 0.006(3)
C14 0.027(7) 0.021(5) 0.027(6) 0.006(4) -0.010(5) -0.002(4)
C15 0.029(7) 0.037(6) 0.015(6) -0.010(4) -0.008(5) 0.006(5)
C16 0.039(8) 0.019(5) 0.025(6) -0.010(4) -0.020(5) 0.003(4)
C17 0.012(6) 0.023(5) 0.027(6) -0.001(4) -0.012(5) -0.001(4)
C18 0.011(5) 0.024(5) 0.018(5) 0.002(4) -0.003(4) 0.001(4)
C19 0.047(8) 0.005(4) 0.027(6) -0.001(4) -0.006(5) 0.011(4)
C20 0.047(8) 0.021(5) 0.023(6) -0.007(4) -0.008(6) 0.004(5)
C21 0.067(11) 0.015(5) 0.051(9) -0.020(5) -0.028(8) 0.005(5)
C22 0.096(14) 0.026(7) 0.038(9) -0.013(5) 0.000(9) 0.018(7)
C23 0.061(10) 0.037(7) 0.030(8) -0.012(5) -0.005(7) 0.011(6)
C24 0.039(8) 0.013(5) 0.034(7) -0.002(4) 0.016(6) 0.004(4)
C25 0.027(6) 0.016(5) 0.013(5) 0.000(4) 0.005(4) -0.003(4)
C26 0.032(6) 0.009(4) 0.012(5) 0.000(3) 0.001(4) 0.001(3)
C27 0.044(8) 0.028(6) 0.020(6) 0.013(4) 0.001(5) -0.008(5)
C28 0.020(7) 0.050(7) 0.032(7) -0.003(5) 0.015(5) -0.002(5)
C29 0.039(7) 0.016(5) 0.026(6) -0.002(4) -0.012(5) -0.002(4)
C30 0.017(6) 0.022(5) 0.027(6) 0.004(4) 0.000(5) -0.002(4)
C31 0.013(5) 0.013(4) 0.015(5) -0.003(3) -0.001(4) 0.004(3)
C33 0.056(9) 0.017(5) 0.019(6) -0.011(4) -0.001(6) 0.011(5)
C34 0.021(6) 0.027(5) 0.028(6) 0.005(4) 0.005(5) 0.001(4)
C35 0.019(6) 0.024(5) 0.021(6) 0.003(4) -0.001(5) 0.005(4)
C36 0.034(7) 0.005(4) 0.014(5) -0.002(3) -0.004(5) 0.002(3)
C37 0.012(5) 0.018(5) 0.017(5) 0.004(4) -0.003(4) -0.002(3)
C38 0.020(6) 0.010(4) 0.027(6) 0.001(4) -0.005(4) -0.001(3)
C39 0.003(5) 0.031(6) 0.038(7) 0.004(4) 0.001(5) 0.009(4)
C40 0.015(6) 0.029(6) 0.035(7) 0.008(4) -0.005(5) -0.009(4)
C41 0.017(6) 0.026(5) 0.037(7) -0.004(4) -0.005(5) -0.004(4)
C42 0.007(5) 0.017(5) 0.034(6) -0.002(4) -0.005(4) -0.001(3)
C43 0.025(6) 0.013(4) 0.015(5) 0.003(3) -0.012(4) -0.005(4)
C44 0.018(6) 0.011(4) 0.029(6) 0.000(4) -0.007(5) 0.005(3)
C45 0.023(7) 0.027(6) 0.037(7) 0.004(5) -0.009(5) 0.005(4)
C46 0.051(9) 0.021(5) 0.037(8) 0.006(5) -0.026(7) 0.005(5)
C47 0.036(8) 0.018(5) 0.053(9) 0.012(5) -0.020(6) -0.006(5)
C48 0.041(8) 0.016(5) 0.026(6) 0.009(4) -0.015(5) 0.002(4)
C49 0.022(6) 0.018(5) 0.028(6) 0.000(4) -0.003(5) 0.002(4)
C50 0.016(6) 0.023(5) 0.046(8) -0.002(5) -0.008(5) 0.007(4)
C51 0.025(7) 0.018(5) 0.047(8) -0.012(5) -0.002(6) 0.001(4)
N1 0.022(5) 0.013(4) 0.005(4) 0.006(3) 0.000(3) -0.002(3)
N2 0.008(4) 0.015(4) 0.017(4) 0.001(3) -0.005(3) -0.001(3)
N3 0.011(4) 0.006(3) 0.020(4) -0.005(3) 0.002(3) 0.000(3)
N4 0.015(5) 0.009(4) 0.026(5) 0.001(3) -0.006(4) 0.001(3)
Si1 0.0113(15) 0.0157(12) 0.0198(15) 0.0019(10) -0.0005(11) -0.0033(9)
Si2 0.0200(17) 0.0173(13) 0.0250(17) 0.0040(10) -0.0112(13) 0.0019(10)
Si3 0.0210(16) 0.0130(12) 0.0173(15) 0.0010(9) -0.0089(12) -0.0017(9)
Si4 0.0220(17) 0.0178(13) 0.0151(15) 0.0016(10) 0.0004(12) -0.0024(10)
P1 0.0149(14) 0.0116(11) 0.0192(14) 0.0008(9) -0.0006(11) 0.0030(8)
P2 0.0195(15) 0.0133(11) 0.0113(13) 0.0023(8) -0.0037(10) -0.0011(9)
P3 0.0130(14) 0.0128(11) 0.0178(13) -0.0026(9) -0.0017(10) 0.0021(8)
Ta1 0.0087(2) 0.00946(17) 0.01045(19) 0.00045(13) -0.00240(14) 0.00095(12)
Ta2 0.0098(2) 0.00966(17) 0.01004(19) 0.00005(13) -0.00240(14) 0.00032(13)
C54 0.085(15) 0.045(9) 0.070(13) -0.008(8) 0.029(11) -0.001(8)
C52 0.101(19) 0.089(15) 0.076(16) -0.008(11) -0.016(14) -0.004(12)
C53 0.073(17) 0.056(12) 0.32(5) 0.041(18) 0.07(2) -0.007(10)
C32 0.014(6) 0.023(5) 0.018(6) -0.004(4) 0.014(4) 0.005(4)

loop_
_geom_bond_atom_site_label_1
_geom_bond_atom_site_label_2
_geom_bond_distance
_geom_bond_site_symmetry_2
_geom_bond_publ_flag
C1 P1 1.830(10) . ?
C1 Si1 1.905(10) . ?
C2 P1 1.840(11) . ?
C2 Si2 1.921(11) . ?
C3 Si1 1.891(11) . ?
C4 Si1 1.848(11) . ?
C5 Si2 1.845(13) . ?
C6 Si2 1.851(12) . ?
C7 C8 1.413(14) . ?
C7 N1 1.416(12) . ?
C7 C12 1.431(15) . ?
C8 C9 1.368(15) . ?
C9 C10 1.403(18) . ?
C10 C11 1.423(17) . ?
C11 C12 1.342(15) . ?
C13 C14 1.385(15) . ?
C13 C18 1.402(14) . ?
C13 N2 1.467(11) . ?
C14 C15 1.369(15) . ?
C15 C16 1.391(17) . ?
C16 C17 1.384(16) . ?
C17 C18 1.379(14) . ?
C19 C24 1.384(16) . ?
C19 C20 1.401(17) . ?
C19 P1 1.836(11) . ?
C20 C21 1.419(15) . ?
C21 C22 1.34(2) . ?
C22 C23 1.38(2) . ?
C23 C24 1.383(16) . ?
C25 P2 1.804(10) . ?
C25 Si4 1.876(11) . ?
C26 P2 1.849(10) . ?
C26 Si3 1.909(9) . ?
C27 Si4 1.894(10) . ?
C28 Si4 1.867(12) . ?
C29 Si3 1.883(10) . ?
C30 Si3 1.883(11) . ?
C31 C32 1.395(13) . ?
C31 N3 1.438(12) . ?
C31 C36 1.440(14) . ?
C31 Ta2 2.615(8) . ?
C33 C32 1.380(16) . ?
C33 C34 1.399(17) . ?
C34 C35 1.416(15) . ?
C35 C36 1.431(15) . ?
C36 Ta1 2.168(11) . ?
C37 C42 1.387(13) . ?
C37 C38 1.437(14) . ?
C37 N4 1.448(13) . ?
C38 C39 1.382(15) . ?
C39 C40 1.396(15) . ?
C40 C41 1.412(15) . ?
C41 C42 1.384(15) . ?
C43 C44 1.391(15) . ?
C43 C48 1.424(13) . ?
C43 P2 1.833(10) . ?
C44 C45 1.397(14) . ?
C45 C46 1.392(16) . ?
C46 C47 1.386(19) . ?
C47 C48 1.410(15) . ?
C49 P3 1.841(10) . ?
C50 P3 1.836(11) . ?
C51 P3 1.803(12) . ?
N1 Si1 1.756(7) . ?
N1 Ta1 2.145(8) . ?
N2 Si2 1.750(8) . ?
N2 Ta1 2.080(8) . ?
N3 Si3 1.756(9) . ?
N3 Ta2 2.223(7) . ?
N3 Ta1 2.353(8) . ?
N4 Si4 1.737(9) . ?
N4 Ta2 2.141(8) . ?
P1 Ta1 2.618(2) . ?
P2 Ta2 2.570(3) . ?
P3 Ta2 2.593(2) . ?
Ta1 Ta2 2.6688(5) . ?
C54 C52 1.29(3) . ?
C54 C53 1.56(4) . ?
C52 C53 1.51(3) 3_655 ?
C53 C52 1.51(3) 3_655 ?
